data_1507432
loop_
_publ_author_name
'Werz, Daniel B.'
'Staeb, Tobias H.'
'Benisch, Christoph'
'Rausch, Bernhard J.'
'Rominger, Frank'
'Gleiter, Rolf'

_publ_section_title
;
 Self-Organization of Chalcogen-Containing Cyclic Alkynes and Alkenes To
 Yield Columnar Structures
;
_journal_issue 3
_journal_name_full 'Organic Letters'
_journal_page_first 339
_journal_paper_doi 10.1021/ol016953z
_journal_volume 4
_journal_year 2002
_chemical_formula_sum 'C16 H28 S4'
_chemical_formula_weight 348.62
_chemical_name_systematic
;
   ?
;
_space_group_IT_number 14
_symmetry_cell_setting monoclinic
_symmetry_space_group_name_Hall '-P 2ybc'
_symmetry_space_group_name_H-M 'P 1 21/c 1'
_atom_sites_solution_hydrogens geom
_atom_sites_solution_primary direct
_atom_sites_solution_secondary difmap
_audit_creation_method SHELXL-97
_cell_angle_alpha 90.00
_cell_angle_beta 100.8330(10)
_cell_angle_gamma 90.00
_cell_formula_units_Z 2
_cell_length_a 9.8648(3)
_cell_length_b 5.2409(2)
_cell_length_c 18.8504(6)
_cell_measurement_temperature 200(2)
_cell_volume 957.21(6)
_computing_cell_refinement 'Bruker SMART'
_computing_data_collection 'Bruker SMART'
_computing_data_reduction 'Bruker SHELXTL'
_computing_molecular_graphics 'Bruker SHELXTL'
_computing_publication_material 'Bruker SHELXTL'
_computing_structure_refinement 'SHELXL-97 (Sheldrick, 1997)'
_computing_structure_solution 'SHELXS-97 (Sheldrick, 1990)'
_diffrn_ambient_temperature 200(2)
_diffrn_measured_fraction_theta_full 1.000
_diffrn_measured_fraction_theta_max 1.000
_diffrn_measurement_device_type 'CCD area detector'
_diffrn_measurement_method 'phi and omega scans'
_diffrn_radiation_monochromator graphite
_diffrn_radiation_source 'fine-focus sealed tube'
_diffrn_radiation_type MoK\a
_diffrn_radiation_wavelength 0.71073
_diffrn_reflns_av_R_equivalents 0.0291
_diffrn_reflns_av_sigmaI/netI 0.0258
_diffrn_reflns_limit_h_max 12
_diffrn_reflns_limit_h_min -12
_diffrn_reflns_limit_k_max 6
_diffrn_reflns_limit_k_min -6
_diffrn_reflns_limit_l_max 24
_diffrn_reflns_limit_l_min -24
_diffrn_reflns_number 9373
_diffrn_reflns_theta_full 27.49
_diffrn_reflns_theta_max 27.49
_diffrn_reflns_theta_min 2.10
_exptl_absorpt_coefficient_mu 0.487
_exptl_absorpt_correction_T_max 0.98
_exptl_absorpt_correction_T_min 0.81
_exptl_absorpt_correction_type multi-scan
_exptl_absorpt_process_details 'Blessing, Acta Cryst. (1995) A51 33-38.'
_exptl_crystal_colour colorless
_exptl_crystal_density_diffrn 1.210
_exptl_crystal_density_method 'not measured'
_exptl_crystal_description polyhedron
_exptl_crystal_F_000 376
_exptl_crystal_size_max .42
_exptl_crystal_size_mid .21
_exptl_crystal_size_min .04
_refine_diff_density_max 0.272
_refine_diff_density_min -0.178
_refine_diff_density_rms 0.042
_refine_ls_extinction_method none
_refine_ls_goodness_of_fit_ref 1.082
_refine_ls_hydrogen_treatment noref
_refine_ls_matrix_type full
_refine_ls_number_parameters 91
_refine_ls_number_reflns 2200
_refine_ls_number_restraints 0
_refine_ls_restrained_S_all 1.082
_refine_ls_R_factor_all 0.0393
_refine_ls_R_factor_gt 0.0288
_refine_ls_shift/su_max 0.008
_refine_ls_shift/su_mean 0.002
_refine_ls_structure_factor_coef Fsqd
_refine_ls_weighting_details 'calc w=1/[\s^2^(Fo^2^)+(0.0414P)^2^+0.0702P] where P=(Fo^2^+2Fc^2^)/3'
_refine_ls_weighting_scheme calc
_refine_ls_wR_factor_gt 0.0728
_refine_ls_wR_factor_ref 0.0773
_reflns_number_gt 1830
_reflns_number_total 2200
_reflns_threshold_expression >2sigma(I)
_cod_data_source_file ol016953z_s1.cif
_cod_data_source_block ts4_7-in-paper
_cod_depositor_comments
;
The following automatic conversions were performed:

'_symmetry_cell_setting' value 'Monoclinic' changed to 'monoclinic'
according to /home/saulius/struct/CIF-dictionaries/cif_core.dic
dictionary named 'cif_core.dic' version 2.4.1 from 2010-06-29.

Automatic conversion script
Id: cif_fix_values 1715 2011-07-08 13:25:40Z adriana 
;
_cod_original_sg_symbol_H-M P2(1)/c
_cod_database_code 1507432

loop_
_symmetry_equiv_pos_as_xyz
'x, y, z'
'-x, y+1/2, -z+1/2'
'-x, -y, -z'
'x, -y-1/2, z-1/2'

loop_
_atom_site_label
_atom_site_type_symbol
_atom_site_fract_x
_atom_site_fract_y
_atom_site_fract_z
_atom_site_U_iso_or_equiv
_atom_site_adp_type
_atom_site_occupancy
_atom_site_symmetry_multiplicity
_atom_site_calc_flag
_atom_site_refinement_flags
S1 S 0.51283(4) 0.12119(8) 0.16891(2) 0.03905(13) Uani 1 1 d .
S2 S 0.84095(4) 0.27148(7) 0.205996(18) 0.03253(12) Uani 1 1 d .
C1 C 0.22565(17) -0.3694(3) 0.04823(8) 0.0409(4) Uani 1 1 d .
H1A H 0.1462 -0.3081 0.0687 0.049 Uiso 1 1 calc R
H1B H 0.2581 -0.5308 0.0730 0.049 Uiso 1 1 calc R
C2 C 0.34120(15) -0.1725(3) 0.06397(7) 0.0379(4) Uani 1 1 d .
H2A H 0.4270 -0.2462 0.0526 0.046 Uiso 1 1 calc R
H2B H 0.3163 -0.0216 0.0327 0.046 Uiso 1 1 calc R
C3 C 0.36639(14) -0.0904(3) 0.14264(8) 0.0385(4) Uani 1 1 d .
H3A H 0.3809 -0.2448 0.1734 0.046 Uiso 1 1 calc R
H3B H 0.2825 -0.0037 0.1522 0.046 Uiso 1 1 calc R
C4 C 0.64662(15) -0.1011(3) 0.17960(7) 0.0321(3) Uani 1 1 d .
H4 H 0.6226 -0.2767 0.1752 0.039 Uiso 1 1 calc R
C5 C 0.77953(15) -0.0416(3) 0.19343(7) 0.0325(3) Uani 1 1 d .
H5 H 0.8450 -0.1761 0.1967 0.039 Uiso 1 1 calc R
C6 C 0.97204(15) 0.2640(3) 0.15022(7) 0.0334(3) Uani 1 1 d .
H6A H 1.0215 0.4293 0.1550 0.040 Uiso 1 1 calc R
H6B H 1.0399 0.1293 0.1687 0.040 Uiso 1 1 calc R
C7 C 0.91631(15) 0.2144(3) 0.07050(7) 0.0345(3) Uani 1 1 d .
H7A H 0.9953 0.1924 0.0455 0.041 Uiso 1 1 calc R
H7B H 0.8640 0.0522 0.0659 0.041 Uiso 1 1 calc R
C8 C 0.82317(16) 0.4240(3) 0.03248(8) 0.0384(4) Uani 1 1 d .
H8A H 0.8739 0.5880 0.0382 0.046 Uiso 1 1 calc R
H8B H 0.7417 0.4417 0.0558 0.046 Uiso 1 1 calc R

loop_
_atom_site_aniso_label
_atom_site_aniso_U_11
_atom_site_aniso_U_22
_atom_site_aniso_U_33
_atom_site_aniso_U_23
_atom_site_aniso_U_13
_atom_site_aniso_U_12
S1 0.0313(2) 0.0368(2) 0.0449(2) -0.00788(16) -0.00359(16) 0.00200(15)
S2 0.0357(2) 0.02728(19) 0.0342(2) -0.00500(14) 0.00550(14) -0.00456(15)
C1 0.0451(9) 0.0397(8) 0.0337(8) 0.0072(7) -0.0037(7) -0.0087(7)
C2 0.0349(8) 0.0465(9) 0.0305(7) 0.0007(7) 0.0011(6) -0.0081(7)
C3 0.0277(7) 0.0528(10) 0.0330(8) -0.0028(7) 0.0007(6) -0.0049(7)
C4 0.0360(7) 0.0250(7) 0.0328(7) -0.0002(5) -0.0002(6) -0.0014(6)
C5 0.0329(8) 0.0241(7) 0.0383(8) 0.0011(6) 0.0011(6) 0.0009(6)
C6 0.0286(7) 0.0381(8) 0.0314(7) -0.0001(6) 0.0006(6) -0.0028(6)
C7 0.0375(8) 0.0334(8) 0.0313(7) -0.0026(6) 0.0029(6) -0.0009(6)
C8 0.0442(9) 0.0297(8) 0.0365(8) 0.0004(6) -0.0050(6) -0.0033(6)

loop_
_atom_type_symbol
_atom_type_description
_atom_type_scat_dispersion_real
_atom_type_scat_dispersion_imag
_atom_type_scat_source
C C 0.0033 0.0016 'International Tables Vol C Tables 4.2.6.8 and 6.1.1.4'
H H 0.0000 0.0000 'International Tables Vol C Tables 4.2.6.8 and 6.1.1.4'
S S 0.1246 0.1234 'International Tables Vol C Tables 4.2.6.8 and 6.1.1.4'

loop_
_geom_angle_atom_site_label_1
_geom_angle_atom_site_label_2
_geom_angle_atom_site_label_3
_geom_angle
_geom_angle_site_symmetry_3
C4 S1 C3 99.76(7) .
C5 S2 C6 99.65(7) .
C2 C1 C8 113.76(12) 3_655
C3 C2 C1 111.15(12) .
C2 C3 S1 114.54(10) .
C5 C4 S1 124.40(11) .
C4 C5 S2 123.50(11) .
C7 C6 S2 114.29(10) .
C8 C7 C6 114.56(12) .
C7 C8 C1 112.45(13) 3_655

loop_
_geom_bond_atom_site_label_1
_geom_bond_atom_site_label_2
_geom_bond_distance
_geom_bond_site_symmetry_2
S1 C4 1.7436(14) .
S1 C3 1.8147(15) .
S2 C5 1.7499(14) .
S2 C6 1.8140(14) .
C1 C2 1.525(2) .
C1 C8 1.534(2) 3_655
C2 C3 1.5191(19) .
C4 C5 1.3251(19) .
C6 C7 1.5222(18) .
C7 C8 1.522(2) .
C8 C1 1.534(2) 3_655
